data_4067451
loop_
_publ_author_name
'Persson, Roger'
'Stchedroff, Marc J.'
'Uebersezig, Bettina'
'Gobetto, Roberto'
'Steed, Jonathan W.'
'Prince, Paul D.'
'Monari, Magda'
'Nordlander, Ebbe'

_publ_section_title
;
 Synthesis, Characterization, and Novel Fluxional Mechanisms of Triosmium
 Clusters Containing the Highly Flexible Ligand
 Ph2PC2H4SC2H4SC2H4PPh2(PSSP)
;
_journal_issue 10
_journal_name_full Organometallics
_journal_page_first 2223
_journal_paper_doi 10.1021/om900966c
_journal_volume 29
_journal_year 2010
_chemical_formula_sum 'C40 H32 O10 Os3 P2 S2'
_chemical_formula_weight 1369.32
_chemical_name_systematic
;
 ?
;
_space_group_IT_number 4
_symmetry_cell_setting monoclinic
_symmetry_space_group_name_Hall 'P 2yb'
_symmetry_space_group_name_H-M 'P 1 21 1'
_atom_sites_solution_hydrogens geom
_atom_sites_solution_primary direct
_atom_sites_solution_secondary difmap
_audit_creation_method SHELXL-97
_cell_angle_alpha 90.00
_cell_angle_beta 100.8830(10)
_cell_angle_gamma 90.00
_cell_formula_units_Z 4
_cell_length_a 11.8958(5)
_cell_length_b 18.4288(7)
_cell_length_c 19.8714(8)
_cell_measurement_temperature 293(2)
_cell_volume 4278.0(3)
_computing_cell_refinement SMART
_computing_data_collection SMART
_computing_data_reduction SAINT+
_computing_molecular_graphics 'ORTEP-3 (Farrugia 2004)'
_computing_publication_material 'SHELXL-97 (Sheldrick, 1997)'
_computing_structure_refinement 'SHELXL-97 (Sheldrick, 1997)'
_computing_structure_solution 'SIR-97 (Giacovazzo, 1997)'
_diffrn_ambient_temperature 293(2)
_diffrn_measured_fraction_theta_full 0.999
_diffrn_measured_fraction_theta_max 0.999
_diffrn_measurement_device_type 'Bruker SMART 2000 CCD'
_diffrn_measurement_method 'phi and omega scans'
_diffrn_radiation_monochromator graphite
_diffrn_radiation_source 'fine-focus sealed tube'
_diffrn_radiation_type MoK\a
_diffrn_radiation_wavelength 0.71069
_diffrn_reflns_av_R_equivalents 0.0861
_diffrn_reflns_av_sigmaI/netI 0.1663
_diffrn_reflns_limit_h_max 16
_diffrn_reflns_limit_h_min -16
_diffrn_reflns_limit_k_max 25
_diffrn_reflns_limit_k_min -25
_diffrn_reflns_limit_l_max 27
_diffrn_reflns_limit_l_min -27
_diffrn_reflns_number 58470
_diffrn_reflns_theta_full 30.03
_diffrn_reflns_theta_max 30.03
_diffrn_reflns_theta_min 1.04
_exptl_absorpt_coefficient_mu 9.115
_exptl_absorpt_correction_T_max 0.168
_exptl_absorpt_correction_T_min 0.084
_exptl_absorpt_correction_type empirical
_exptl_absorpt_process_details SADABS
_exptl_crystal_colour yellow-orange
_exptl_crystal_density_diffrn 2.126
_exptl_crystal_density_method 'not measured'
_exptl_crystal_description platelet
_exptl_crystal_F_000 2568
_exptl_crystal_size_max 0.30
_exptl_crystal_size_mid 0.25
_exptl_crystal_size_min 0.20
_refine_diff_density_max 1.479
_refine_diff_density_min -1.286
_refine_diff_density_rms 0.163
_refine_ls_abs_structure_details 'Flack H D (1983), Acta Cryst. A39, 876-881'
_refine_ls_abs_structure_Flack -0.035(6)
_refine_ls_extinction_method none
_refine_ls_goodness_of_fit_ref 0.720
_refine_ls_hydrogen_treatment riding
_refine_ls_matrix_type full
_refine_ls_number_parameters 931
_refine_ls_number_reflns 24914
_refine_ls_number_restraints 9
_refine_ls_restrained_S_all 0.720
_refine_ls_R_factor_all 0.0954
_refine_ls_R_factor_gt 0.0422
_refine_ls_shift/su_max 0.002
_refine_ls_shift/su_mean 0.000
_refine_ls_structure_factor_coef Fsqd
_refine_ls_weighting_details 'calc w=1/[\s^2^(Fo^2^)+(0.0085P)^2^+0.0000P] where P=(Fo^2^+2Fc^2^)/3'
_refine_ls_weighting_scheme calc
_refine_ls_wR_factor_gt 0.0670
_refine_ls_wR_factor_ref 0.0754
_reflns_number_gt 13257
_reflns_number_total 24914
_reflns_threshold_expression >2\s(I)
_cod_data_source_file om900966c_si_001.cif
_cod_data_source_block comp3
_cod_depositor_comments
;
The following automatic conversions were performed:

'_symmetry_cell_setting' value 'Monoclinic' changed to 'monoclinic'
according to /home/saulius/struct/CIF-dictionaries/cif_core.dic
dictionary named 'cif_core.dic' version 2.4.1 from 2010-06-29.

Automatic conversion script
Id: cif_fix_values 1715 2011-07-08 13:25:40Z adriana 
;
_cod_original_sg_symbol_H-M P21
_cod_database_code 4067451

loop_
_symmetry_equiv_pos_as_xyz
'x, y, z'
'-x, y+1/2, -z'

loop_
_atom_site_label
_atom_site_type_symbol
_atom_site_fract_x
_atom_site_fract_y
_atom_site_fract_z
_atom_site_U_iso_or_equiv
_atom_site_adp_type
_atom_site_occupancy
_atom_site_symmetry_multiplicity
_atom_site_calc_flag
_atom_site_refinement_flags
Os1 Os 0.19638(4) 0.17970(2) 0.03577(2) 0.03451(10) Uani 1 1 d .
Os2 Os 0.25161(4) 0.33337(2) 0.04313(2) 0.03248(10) Uani 1 1 d .
Os3 Os 0.10369(4) 0.27340(2) -0.07689(2) 0.03816(11) Uani 1 1 d .
P1 P 0.3081(3) 0.12263(15) 0.13185(14) 0.0391(7) Uani 1 1 d .
P2 P 0.3217(2) 0.44851(15) 0.02369(14) 0.0368(7) Uani 1 1 d .
S1 S 0.6758(3) 0.19601(18) 0.16280(19) 0.0670(10) Uani 1 1 d D
S2 S 0.6861(3) 0.43385(18) 0.13122(17) 0.0585(9) Uani 1 1 d D
C1 C 0.0966(10) 0.1034(6) 0.0057(6) 0.046(3) Uani 1 1 d .
O1 O 0.0261(9) 0.0618(5) -0.0149(6) 0.095(4) Uani 1 1 d .
C2 C 0.1002(11) 0.2166(6) 0.0930(6) 0.050(3) Uani 1 1 d .
O2 O 0.0391(8) 0.2361(4) 0.1300(4) 0.068(3) Uani 1 1 d .
C3 C 0.3040(11) 0.1503(6) -0.0217(6) 0.050(3) Uani 1 1 d .
O3 O 0.3654(7) 0.1291(5) -0.0544(4) 0.065(3) Uani 1 1 d .
C4 C 0.3818(10) 0.2956(6) 0.0140(5) 0.046(3) Uani 1 1 d .
O4 O 0.4676(7) 0.2774(5) -0.0037(4) 0.056(2) Uani 1 1 d .
C5 C 0.1048(12) 0.3716(6) 0.0498(5) 0.051(3) Uani 1 1 d .
O5 O 0.0173(7) 0.3987(4) 0.0558(4) 0.061(2) Uani 1 1 d .
C6 C 0.3000(10) 0.3315(6) 0.1379(7) 0.052(3) Uani 1 1 d .
O6 O 0.3226(7) 0.3287(5) 0.1970(4) 0.061(2) Uani 1 1 d .
C7 C 0.0447(11) 0.3569(6) -0.1255(6) 0.054(3) Uani 1 1 d .
O7 O -0.0003(8) 0.4066(5) -0.1537(5) 0.082(3) Uani 1 1 d .
C8 C -0.0248(11) 0.2663(6) -0.0350(5) 0.052(3) Uani 1 1 d .
O8 O -0.1109(7) 0.2608(6) -0.0126(4) 0.077(3) Uani 1 1 d .
C9 C 0.0451(11) 0.1997(6) -0.1419(6) 0.054(3) Uani 1 1 d .
O9 O 0.0190(9) 0.1560(6) -0.1807(5) 0.100(4) Uani 1 1 d .
C10 C 0.2406(10) 0.2776(6) -0.1101(5) 0.046(3) Uani 1 1 d .
O10 O 0.3187(7) 0.2781(5) -0.1404(4) 0.069(3) Uani 1 1 d .
C11 C 0.3386(7) 0.0263(3) 0.1252(4) 0.044(3) Uani 1 1 d G
C12 C 0.3956(6) -0.0087(4) 0.1837(3) 0.055(3) Uani 1 1 d G
H12 H 0.4238 0.0179 0.2230 0.066 Uiso 1 1 calc R
C13 C 0.4106(7) -0.0835(4) 0.1835(4) 0.077(4) Uani 1 1 d G
H13 H 0.4487 -0.1069 0.2227 0.092 Uiso 1 1 calc R
C14 C 0.3684(8) -0.1233(3) 0.1247(5) 0.077(5) Uani 1 1 d G
H14 H 0.3784 -0.1733 0.1246 0.092 Uiso 1 1 calc R
C15 C 0.3114(7) -0.0883(4) 0.0662(4) 0.066(4) Uani 1 1 d G
H15 H 0.2832 -0.1149 0.0269 0.080 Uiso 1 1 calc R
C16 C 0.2965(6) -0.0135(4) 0.0664(3) 0.055(3) Uani 1 1 d G
H16 H 0.2583 0.0099 0.0272 0.066 Uiso 1 1 calc R
C17 C 0.2373(6) 0.1195(4) 0.2066(3) 0.040(3) Uani 1 1 d G
C18 C 0.2634(6) 0.1670(4) 0.2616(4) 0.067(4) Uani 1 1 d G
H18 H 0.3196 0.2022 0.2621 0.080 Uiso 1 1 calc R
C19 C 0.2055(7) 0.1620(4) 0.3160(3) 0.077(4) Uani 1 1 d G
H19 H 0.2230 0.1938 0.3528 0.092 Uiso 1 1 calc R
C20 C 0.1215(7) 0.1094(5) 0.3154(3) 0.065(4) Uani 1 1 d G
H20 H 0.0828 0.1061 0.3518 0.077 Uiso 1 1 calc R
C21 C 0.0954(6) 0.0619(4) 0.2603(4) 0.055(3) Uani 1 1 d G
H21 H 0.0392 0.0267 0.2599 0.066 Uiso 1 1 calc R
C22 C 0.1533(6) 0.0669(4) 0.2059(3) 0.044(3) Uani 1 1 d G
H22 H 0.1358 0.0351 0.1691 0.052 Uiso 1 1 calc R
C23 C 0.4507(9) 0.1582(6) 0.1682(5) 0.050(3) Uani 1 1 d .
H23A H 0.4410 0.2074 0.1835 0.061 Uiso 1 1 calc R
H23B H 0.4807 0.1297 0.2087 0.061 Uiso 1 1 calc R
C24 C 0.5402(8) 0.1600(6) 0.1247(6) 0.060(3) Uani 1 1 d D
H24A H 0.5108 0.1882 0.0840 0.072 Uiso 1 1 calc R
H24B H 0.5516 0.1108 0.1099 0.072 Uiso 1 1 calc R
C25 C 0.6514(11) 0.2919(5) 0.1696(6) 0.065(4) Uani 1 1 d D
H25A H 0.5698 0.2999 0.1652 0.079 Uiso 1 1 calc R
H25B H 0.6878 0.3078 0.2150 0.079 Uiso 1 1 calc R
C26 C 0.6938(10) 0.3376(6) 0.1184(6) 0.062(4) Uani 1 1 d D
H26A H 0.6501 0.3259 0.0734 0.074 Uiso 1 1 calc R
H26B H 0.7729 0.3247 0.1186 0.074 Uiso 1 1 calc R
C27 C 0.5333(9) 0.4488(6) 0.1131(6) 0.056(3) Uani 1 1 d D
H27A H 0.4976 0.4103 0.1349 0.067 Uiso 1 1 calc R
H27B H 0.5180 0.4940 0.1347 0.067 Uiso 1 1 calc R
C28 C 0.4762(9) 0.4521(6) 0.0396(6) 0.047(3) Uani 1 1 d .
H28A H 0.5040 0.4121 0.0156 0.057 Uiso 1 1 calc R
H28B H 0.4992 0.4967 0.0201 0.057 Uiso 1 1 calc R
C29 C 0.2939(6) 0.5251(3) 0.0769(3) 0.043(3) Uani 1 1 d G
C30 C 0.2396(6) 0.5167(3) 0.1325(4) 0.046(3) Uani 1 1 d G
H30 H 0.2117 0.4714 0.1421 0.055 Uiso 1 1 calc R
C31 C 0.2269(6) 0.5759(4) 0.1738(3) 0.062(4) Uani 1 1 d G
H31 H 0.1905 0.5702 0.2110 0.075 Uiso 1 1 calc R
C32 C 0.2686(7) 0.6435(4) 0.1595(4) 0.073(4) Uani 1 1 d G
H32 H 0.2601 0.6831 0.1871 0.087 Uiso 1 1 calc R
C33 C 0.3229(7) 0.6519(3) 0.1039(5) 0.072(4) Uani 1 1 d G
H33 H 0.3508 0.6971 0.0943 0.087 Uiso 1 1 calc R
C34 C 0.3356(7) 0.5927(4) 0.0626(4) 0.069(4) Uani 1 1 d G
H34 H 0.3720 0.5983 0.0254 0.083 Uiso 1 1 calc R
C35 C 0.2792(7) 0.4820(4) -0.0633(3) 0.042(3) Uani 1 1 d G
C36 C 0.1904(6) 0.5318(4) -0.0788(4) 0.061(4) Uani 1 1 d G
H36 H 0.1545 0.5492 -0.0443 0.073 Uiso 1 1 calc R
C37 C 0.1554(6) 0.5557(4) -0.1458(5) 0.070(4) Uani 1 1 d G
H37 H 0.0960 0.5891 -0.1562 0.084 Uiso 1 1 calc R
C38 C 0.2091(8) 0.5298(5) -0.1973(3) 0.080(5) Uani 1 1 d G
H38 H 0.1857 0.5458 -0.2422 0.096 Uiso 1 1 calc R
C39 C 0.2979(8) 0.4799(5) -0.1818(4) 0.071(4) Uani 1 1 d G
H39 H 0.3339 0.4626 -0.2162 0.085 Uiso 1 1 calc R
C40 C 0.3330(6) 0.4560(4) -0.1148(4) 0.058(4) Uani 1 1 d G
H40 H 0.3924 0.4227 -0.1044 0.070 Uiso 1 1 calc R
Os4 Os 0.59783(4) 0.66865(2) 0.42687(2) 0.03624(11) Uani 1 1 d .
Os5 Os 0.80847(3) 0.63797(2) 0.37837(2) 0.03340(10) Uani 1 1 d .
Os6 Os 0.71028(4) 0.78172(2) 0.36173(2) 0.04099(11) Uani 1 1 d .
P3 P 0.4055(2) 0.69139(16) 0.42944(14) 0.0395(7) Uani 1 1 d .
P4 P 0.8496(2) 0.51329(15) 0.39586(14) 0.0363(7) Uani 1 1 d .
S3 S 0.2585(3) 0.46763(19) 0.3952(2) 0.0834(13) Uani 1 1 d D
S4 S 0.5504(3) 0.3700(2) 0.3197(2) 0.0854(13) Uani 1 1 d D
C41 C 0.6202(10) 0.5892(6) 0.4862(6) 0.047(3) Uani 1 1 d .
O41 O 0.6330(8) 0.5400(5) 0.5246(4) 0.073(3) Uani 1 1 d .
C42 C 0.5405(10) 0.6201(6) 0.3403(6) 0.047(3) Uani 1 1 d .
O42 O 0.4987(7) 0.5928(5) 0.2915(4) 0.059(2) Uani 1 1 d .
C43 C 0.6507(11) 0.7356(6) 0.5004(6) 0.052(3) Uani 1 1 d .
O43 O 0.6750(7) 0.7728(5) 0.5459(4) 0.068(3) Uani 1 1 d .
C44 C 0.9509(9) 0.6631(6) 0.3586(5) 0.044(3) Uani 1 1 d .
O44 O 1.0375(7) 0.6807(6) 0.3487(4) 0.082(3) Uani 1 1 d .
C45 C 0.7374(9) 0.6239(6) 0.2804(6) 0.040(3) Uani 1 1 d .
O45 O 0.7019(7) 0.6166(5) 0.2250(4) 0.067(3) Uani 1 1 d .
C46 C 0.8545(8) 0.6553(7) 0.4746(6) 0.052(3) Uani 1 1 d .
O46 O 0.8933(7) 0.6637(5) 0.5315(4) 0.065(3) Uani 1 1 d .
C47 C 0.5868(10) 0.7546(6) 0.2863(7) 0.053(3) Uani 1 1 d .
O47 O 0.5123(7) 0.7456(4) 0.2425(5) 0.069(3) Uani 1 1 d .
C48 C 0.6420(12) 0.8738(9) 0.3695(8) 0.081(5) Uani 1 1 d .
O48 O 0.6060(9) 0.9303(6) 0.3741(7) 0.113(4) Uani 1 1 d .
C49 C 0.8208(12) 0.8036(6) 0.4433(6) 0.063(4) Uani 1 1 d .
O49 O 0.8947(9) 0.8178(5) 0.4870(5) 0.081(3) Uani 1 1 d .
C50 C 0.8136(13) 0.8070(7) 0.3022(7) 0.065(4) Uani 1 1 d .
O50 O 0.8787(9) 0.8249(6) 0.2698(5) 0.088(3) Uani 1 1 d .
C51 C 0.3591(6) 0.7012(4) 0.5122(3) 0.048(3) Uani 1 1 d G
C52 C 0.2489(6) 0.7265(4) 0.5116(4) 0.054(3) Uani 1 1 d G
H52 H 0.2046 0.7436 0.4711 0.064 Uiso 1 1 calc R
C53 C 0.2048(6) 0.7261(4) 0.5716(5) 0.081(5) Uani 1 1 d G
H53 H 0.1310 0.7429 0.5713 0.097 Uiso 1 1 calc R
C54 C 0.2710(9) 0.7004(5) 0.6322(4) 0.085(5) Uani 1 1 d G
H54 H 0.2415 0.7002 0.6723 0.102 Uiso 1 1 calc R
C55 C 0.3813(8) 0.6752(5) 0.6327(3) 0.084(4) Uani 1 1 d G
H55 H 0.4256 0.6580 0.6732 0.101 Uiso 1 1 calc R
C56 C 0.4253(5) 0.6756(5) 0.5727(4) 0.060(3) Uani 1 1 d G
H56 H 0.4991 0.6587 0.5730 0.072 Uiso 1 1 calc R
C57 C 0.3413(7) 0.7678(4) 0.3816(4) 0.045(3) Uani 1 1 d G
C58 C 0.2652(7) 0.7580(4) 0.3200(4) 0.068(4) Uani 1 1 d G
H58 H 0.2448 0.7114 0.3044 0.082 Uiso 1 1 calc R
C59 C 0.2195(6) 0.8178(6) 0.2818(3) 0.092(5) Uani 1 1 d G
H59 H 0.1686 0.8113 0.2406 0.110 Uiso 1 1 calc R
C60 C 0.2499(8) 0.8875(5) 0.3052(5) 0.094(6) Uani 1 1 d G
H60 H 0.2194 0.9275 0.2797 0.113 Uiso 1 1 calc R
C61 C 0.3260(9) 0.8973(4) 0.3668(5) 0.089(5) Uani 1 1 d G
H61 H 0.3463 0.9439 0.3825 0.107 Uiso 1 1 calc R
C62 C 0.3717(7) 0.8375(5) 0.4050(3) 0.065(4) Uani 1 1 d G
H62 H 0.4226 0.8441 0.4463 0.078 Uiso 1 1 calc R
C63 C 0.3103(8) 0.6140(6) 0.3934(6) 0.045(3) Uani 1 1 d .
H63A H 0.2311 0.6276 0.3919 0.053 Uiso 1 1 calc R
H63B H 0.3201 0.6046 0.3469 0.053 Uiso 1 1 calc R
C64 C 0.3353(10) 0.5471(6) 0.4342(6) 0.060(4) Uani 1 1 d D
H64A H 0.3158 0.5549 0.4789 0.072 Uiso 1 1 calc R
H64B H 0.4168 0.5376 0.4411 0.072 Uiso 1 1 calc R
C65 C 0.3503(10) 0.4387(7) 0.3414(7) 0.081(5) Uani 1 1 d D
H65A H 0.3085 0.4051 0.3083 0.097 Uiso 1 1 calc R
H65B H 0.3696 0.4805 0.3162 0.097 Uiso 1 1 calc R
C66 C 0.4559(10) 0.4040(7) 0.3737(7) 0.081(5) Uani 1 1 d D
H66A H 0.4363 0.3637 0.4007 0.097 Uiso 1 1 calc R
H66B H 0.4988 0.4385 0.4055 0.097 Uiso 1 1 calc R
C67 C 0.6564(9) 0.4405(6) 0.3261(6) 0.058(3) Uani 1 1 d D
H67A H 0.7043 0.4312 0.2926 0.070 Uiso 1 1 calc R
H67B H 0.6177 0.4864 0.3143 0.070 Uiso 1 1 calc R
C68 C 0.7311(8) 0.4476(6) 0.3947(5) 0.042(3) Uani 1 1 d .
H68A H 0.7631 0.4005 0.4092 0.050 Uiso 1 1 calc R
H68B H 0.6849 0.4631 0.4275 0.050 Uiso 1 1 calc R
C69 C 0.9388(6) 0.4951(4) 0.4798(3) 0.039(3) Uani 1 1 d G
C70 C 0.9013(5) 0.4548(4) 0.5304(4) 0.053(3) Uani 1 1 d G
H70 H 0.8285 0.4344 0.5219 0.064 Uiso 1 1 calc R
C71 C 0.9726(8) 0.4449(4) 0.5937(4) 0.067(4) Uani 1 1 d G
H71 H 0.9475 0.4179 0.6275 0.080 Uiso 1 1 calc R
C72 C 1.0815(7) 0.4753(4) 0.6063(3) 0.059(4) Uani 1 1 d G
H72 H 1.1292 0.4687 0.6487 0.071 Uiso 1 1 calc R
C73 C 1.1190(5) 0.5157(4) 0.5557(4) 0.065(4) Uani 1 1 d G
H73 H 1.1919 0.5360 0.5642 0.078 Uiso 1 1 calc R
C74 C 1.0477(6) 0.5255(4) 0.4925(3) 0.045(3) Uani 1 1 d G
H74 H 1.0728 0.5525 0.4586 0.053 Uiso 1 1 calc R
C75 C 0.9288(6) 0.4676(4) 0.3373(3) 0.037(3) Uani 1 1 d G
C76 C 0.9696(6) 0.3980(4) 0.3541(3) 0.059(3) Uani 1 1 d G
H76 H 0.9642 0.3781 0.3964 0.071 Uiso 1 1 calc R
C77 C 1.0183(7) 0.3580(3) 0.3077(5) 0.079(4) Uani 1 1 d G
H77 H 1.0456 0.3115 0.3189 0.095 Uiso 1 1 calc R
C78 C 1.0263(7) 0.3878(5) 0.2444(4) 0.065(4) Uani 1 1 d G
H78 H 1.0590 0.3610 0.2134 0.078 Uiso 1 1 calc R
C79 C 0.9856(7) 0.4574(5) 0.2277(3) 0.078(5) Uani 1 1 d G
H79 H 0.9909 0.4773 0.1854 0.094 Uiso 1 1 calc R
C80 C 0.9368(6) 0.4973(4) 0.2741(4) 0.058(3) Uani 1 1 d G
H80 H 0.9095 0.5439 0.2629 0.070 Uiso 1 1 calc R

loop_
_atom_site_aniso_label
_atom_site_aniso_U_11
_atom_site_aniso_U_22
_atom_site_aniso_U_33
_atom_site_aniso_U_23
_atom_site_aniso_U_13
_atom_site_aniso_U_12
Os1 0.0441(3) 0.0266(2) 0.0330(2) -0.00307(19) 0.00774(19) -0.0033(2)
Os2 0.0376(2) 0.0263(2) 0.0325(2) -0.00425(19) 0.00418(19) -0.0033(2)
Os3 0.0427(3) 0.0363(3) 0.0329(2) -0.0027(2) 0.0005(2) -0.0047(2)
P1 0.0536(19) 0.0319(16) 0.0334(16) 0.0022(12) 0.0120(14) 0.0012(14)
P2 0.0381(17) 0.0319(15) 0.0400(17) -0.0003(12) 0.0061(14) -0.0006(13)
S1 0.051(2) 0.053(2) 0.096(3) 0.0037(18) 0.0133(19) 0.0097(17)
S2 0.0401(18) 0.056(2) 0.075(2) -0.0019(17) 0.0002(17) -0.0119(16)
C1 0.056(8) 0.033(7) 0.048(7) 0.012(5) 0.011(6) 0.013(6)
O1 0.098(9) 0.056(7) 0.132(10) -0.029(6) 0.025(7) -0.026(6)
C2 0.055(8) 0.043(7) 0.049(8) 0.018(6) 0.001(6) -0.020(6)
O2 0.075(7) 0.053(6) 0.088(7) 0.000(5) 0.045(6) -0.009(5)
C3 0.077(9) 0.024(6) 0.047(7) 0.005(5) 0.003(7) -0.001(6)
O3 0.077(7) 0.061(6) 0.066(6) -0.001(5) 0.035(5) 0.023(5)
C4 0.048(7) 0.051(8) 0.037(7) 0.012(5) -0.003(6) -0.017(6)
O4 0.046(5) 0.063(6) 0.061(5) -0.016(5) 0.009(4) -0.017(5)
C5 0.089(10) 0.037(7) 0.023(6) 0.012(5) -0.002(6) -0.016(7)
O5 0.041(5) 0.059(6) 0.084(7) -0.008(5) 0.013(5) 0.015(4)
C6 0.043(7) 0.028(6) 0.091(10) -0.035(7) 0.024(7) -0.011(6)
O6 0.091(7) 0.064(6) 0.029(4) -0.014(4) 0.009(4) -0.005(5)
C7 0.060(9) 0.051(8) 0.046(8) 0.001(6) 0.001(6) -0.005(7)
O7 0.075(7) 0.063(6) 0.094(8) 0.031(5) -0.015(6) 0.012(5)
C8 0.064(9) 0.037(7) 0.045(7) -0.008(6) -0.013(6) -0.008(7)
O8 0.050(6) 0.095(8) 0.084(7) -0.011(6) 0.007(5) -0.016(5)
C9 0.060(8) 0.030(7) 0.067(9) -0.009(6) 0.000(7) -0.017(6)
O9 0.114(9) 0.110(9) 0.073(7) -0.042(6) 0.007(6) -0.049(7)
C10 0.053(8) 0.036(6) 0.040(6) -0.013(6) -0.014(5) 0.005(6)
O10 0.074(7) 0.083(7) 0.054(5) 0.000(5) 0.020(5) -0.007(6)
C11 0.051(8) 0.031(6) 0.055(8) -0.001(6) 0.022(6) -0.003(6)
C12 0.052(8) 0.039(7) 0.072(9) 0.016(6) 0.006(7) 0.006(6)
C13 0.079(11) 0.059(9) 0.095(12) 0.036(8) 0.026(9) 0.034(8)
C14 0.122(14) 0.041(8) 0.076(11) 0.012(8) 0.042(10) 0.036(8)
C15 0.079(10) 0.062(9) 0.066(9) -0.005(7) 0.034(8) -0.014(8)
C16 0.077(10) 0.036(7) 0.054(8) 0.008(6) 0.017(7) 0.004(7)
C17 0.043(7) 0.047(7) 0.030(6) 0.009(5) 0.006(5) 0.011(6)
C18 0.094(11) 0.061(9) 0.041(7) -0.005(7) 0.002(7) 0.001(8)
C19 0.080(10) 0.091(12) 0.064(9) -0.009(8) 0.026(8) -0.027(9)
C20 0.073(10) 0.080(10) 0.051(8) -0.017(7) 0.036(7) -0.013(8)
C21 0.061(9) 0.081(10) 0.024(6) 0.015(6) 0.007(6) 0.006(7)
C22 0.051(8) 0.039(7) 0.038(7) -0.014(5) 0.001(6) 0.007(6)
C23 0.068(8) 0.029(6) 0.054(7) -0.008(5) 0.010(6) 0.010(6)
C24 0.056(8) 0.058(9) 0.074(8) 0.015(7) 0.033(7) 0.009(7)
C25 0.079(10) 0.049(8) 0.075(9) -0.006(7) 0.032(8) 0.015(7)
C26 0.040(7) 0.082(9) 0.059(8) -0.031(8) 0.000(6) 0.008(7)
C27 0.054(8) 0.046(7) 0.071(9) -0.007(6) 0.024(7) 0.007(6)
C28 0.050(8) 0.030(6) 0.065(8) 0.004(6) 0.019(6) -0.001(5)
C29 0.033(6) 0.042(7) 0.054(8) -0.009(6) 0.008(6) 0.001(5)
C30 0.044(7) 0.031(6) 0.054(8) -0.021(5) -0.011(6) 0.008(5)
C31 0.079(10) 0.051(8) 0.054(8) -0.022(6) 0.006(7) 0.020(7)
C32 0.094(11) 0.048(8) 0.066(9) -0.028(7) -0.012(8) 0.016(8)
C33 0.079(10) 0.028(7) 0.112(12) -0.018(7) 0.020(9) -0.011(6)
C34 0.110(12) 0.037(7) 0.060(9) -0.008(6) 0.015(8) -0.027(8)
C35 0.044(7) 0.046(7) 0.041(7) -0.006(5) 0.024(6) -0.016(6)
C36 0.086(11) 0.045(8) 0.045(8) 0.002(6) -0.006(7) -0.003(7)
C37 0.056(9) 0.067(10) 0.076(10) 0.009(8) -0.018(8) -0.017(7)
C38 0.116(14) 0.064(10) 0.047(9) 0.016(7) -0.017(9) -0.042(9)
C39 0.084(11) 0.083(11) 0.038(8) 0.012(7) -0.007(7) -0.028(9)
C40 0.048(8) 0.050(8) 0.074(10) -0.016(7) 0.007(7) -0.027(6)
Os4 0.0306(2) 0.0384(3) 0.0402(2) 0.0033(2) 0.0077(2) 0.0048(2)
Os5 0.0276(2) 0.0385(2) 0.0336(2) 0.00282(19) 0.00456(18) 0.0020(2)
Os6 0.0416(3) 0.0352(3) 0.0446(3) 0.0052(2) 0.0042(2) -0.0004(2)
P3 0.0309(15) 0.0443(18) 0.0436(17) -0.0012(13) 0.0078(13) 0.0032(14)
P4 0.0350(17) 0.0375(16) 0.0363(16) 0.0015(13) 0.0067(13) 0.0030(13)
S3 0.055(2) 0.057(2) 0.142(4) -0.036(2) 0.028(2) -0.0167(19)
S4 0.054(2) 0.065(2) 0.139(4) -0.047(2) 0.025(2) -0.0150(19)
C41 0.055(8) 0.045(7) 0.041(7) -0.006(6) 0.005(6) 0.005(6)
O41 0.085(7) 0.069(7) 0.059(6) 0.032(5) 0.001(5) 0.011(5)
C42 0.039(7) 0.055(8) 0.050(8) 0.001(6) 0.020(6) -0.005(6)
O42 0.054(6) 0.081(7) 0.038(5) -0.011(4) 0.002(4) -0.012(5)
C43 0.059(9) 0.044(8) 0.054(8) 0.002(6) 0.013(7) 0.011(7)
O43 0.073(7) 0.067(6) 0.058(5) -0.022(5) -0.004(5) -0.006(5)
C44 0.036(6) 0.048(7) 0.045(7) 0.000(5) -0.001(5) 0.015(6)
O44 0.039(5) 0.124(9) 0.083(6) 0.016(6) 0.009(5) -0.015(6)
C45 0.031(6) 0.044(7) 0.045(7) 0.002(6) 0.005(5) 0.009(5)
O45 0.062(6) 0.090(7) 0.047(5) 0.013(5) 0.008(5) 0.011(5)
C46 0.021(6) 0.082(10) 0.048(7) -0.007(7) -0.008(5) 0.007(6)
O46 0.066(6) 0.071(6) 0.049(5) -0.011(5) -0.011(4) 0.018(5)
C47 0.034(7) 0.035(7) 0.088(10) 0.019(7) 0.002(7) 0.002(5)
O47 0.054(6) 0.056(6) 0.086(7) 0.006(5) -0.011(5) -0.006(5)
C48 0.056(10) 0.076(11) 0.110(13) 0.025(10) 0.011(9) 0.008(9)
O48 0.086(9) 0.056(7) 0.194(13) -0.022(8) 0.018(8) 0.014(6)
C49 0.088(11) 0.038(7) 0.050(8) -0.008(6) -0.019(8) -0.007(7)
O49 0.107(8) 0.061(6) 0.069(7) -0.006(5) 0.000(6) -0.025(6)
C50 0.081(11) 0.049(8) 0.054(9) -0.006(6) -0.014(8) -0.029(7)
O50 0.098(9) 0.111(8) 0.060(6) 0.011(6) 0.024(6) -0.031(7)
C51 0.040(7) 0.070(9) 0.040(7) -0.011(6) 0.023(6) -0.003(6)
C52 0.053(8) 0.046(7) 0.067(8) -0.011(6) 0.025(7) -0.006(6)
C53 0.073(11) 0.076(10) 0.109(12) -0.028(9) 0.058(10) -0.014(8)
C54 0.091(12) 0.107(13) 0.069(10) -0.018(9) 0.043(9) -0.022(10)
C55 0.089(11) 0.111(12) 0.056(9) -0.014(9) 0.022(8) -0.009(11)
C56 0.074(9) 0.068(8) 0.040(7) 0.003(7) 0.015(6) -0.002(8)
C57 0.046(7) 0.040(7) 0.050(7) -0.001(6) 0.011(6) 0.015(6)
C58 0.053(9) 0.083(11) 0.065(9) 0.002(8) 0.003(7) 0.007(7)
C59 0.069(11) 0.107(14) 0.102(13) 0.029(11) 0.025(9) 0.033(10)
C60 0.088(12) 0.114(15) 0.084(12) 0.055(10) 0.030(10) 0.063(11)
C61 0.116(15) 0.076(12) 0.084(12) -0.004(9) 0.040(11) 0.013(10)
C62 0.087(10) 0.055(8) 0.050(8) 0.012(7) 0.008(7) 0.015(8)
C63 0.028(6) 0.050(7) 0.057(8) -0.010(6) 0.013(5) -0.001(5)
C64 0.063(9) 0.057(8) 0.062(9) -0.011(7) 0.014(7) -0.002(7)
C65 0.056(9) 0.059(9) 0.122(13) -0.017(9) 0.003(9) 0.012(8)
C66 0.055(9) 0.071(10) 0.120(13) 0.007(9) 0.029(9) -0.020(8)
C67 0.046(8) 0.063(9) 0.066(9) -0.027(7) 0.012(7) -0.012(7)
C68 0.035(7) 0.049(7) 0.047(7) -0.004(5) 0.018(5) -0.007(5)
C69 0.043(7) 0.048(7) 0.026(6) 0.002(5) 0.005(5) 0.016(6)
C70 0.041(7) 0.055(8) 0.068(9) 0.008(7) 0.023(7) 0.014(6)
C71 0.063(10) 0.077(10) 0.062(9) 0.018(7) 0.015(8) 0.018(8)
C72 0.067(10) 0.075(9) 0.032(7) -0.004(6) -0.001(7) 0.038(8)
C73 0.061(9) 0.059(9) 0.067(9) 0.007(7) -0.010(7) 0.017(7)
C74 0.051(8) 0.050(7) 0.029(6) 0.018(5) 0.000(5) 0.000(6)
C75 0.020(5) 0.038(6) 0.054(7) -0.004(5) 0.012(5) -0.001(5)
C76 0.064(9) 0.035(7) 0.084(10) -0.009(6) 0.031(7) 0.005(6)
C77 0.069(10) 0.049(9) 0.118(13) -0.021(8) 0.015(9) 0.005(7)
C78 0.070(10) 0.077(10) 0.053(9) -0.016(7) 0.021(7) 0.000(8)
C79 0.050(9) 0.135(15) 0.049(9) -0.009(9) 0.012(7) 0.011(9)
C80 0.058(9) 0.077(9) 0.044(8) 0.001(7) 0.021(6) -0.001(7)

loop_
_atom_type_symbol
_atom_type_description
_atom_type_scat_dispersion_real
_atom_type_scat_dispersion_imag
_atom_type_scat_source
C C 0.0033 0.0016 'International Tables Vol C Tables 4.2.6.8 and 6.1.1.4'
H H 0.0000 0.0000 'International Tables Vol C Tables 4.2.6.8 and 6.1.1.4'
O O 0.0106 0.0060 'International Tables Vol C Tables 4.2.6.8 and 6.1.1.4'
P P 0.1023 0.0942 'International Tables Vol C Tables 4.2.6.8 and 6.1.1.4'
S S 0.1246 0.1234 'International Tables Vol C Tables 4.2.6.8 and 6.1.1.4'
Os Os -1.2165 7.6030 'International Tables Vol C Tables 4.2.6.8 and 6.1.1.4'

loop_
_geom_angle_atom_site_label_1
_geom_angle_atom_site_label_2
_geom_angle_atom_site_label_3
_geom_angle
C1 Os1 C2 92.5(5)
C1 Os1 C3 92.9(5)
C2 Os1 C3 174.5(5)
C1 Os1 P1 98.7(3)
C2 Os1 P1 89.2(3)
C3 Os1 P1 91.0(3)
C1 Os1 Os3 94.4(3)
C2 Os1 Os3 93.8(3)
C3 Os1 Os3 84.8(3)
P1 Os1 Os3 166.51(7)
C1 Os1 Os2 151.1(3)
C2 Os1 Os2 77.0(3)
C3 Os1 Os2 97.7(3)
P1 Os1 Os2 107.85(7)
Os3 Os1 Os2 60.252(14)
C6 Os2 C4 100.9(5)
C6 Os2 C5 92.8(5)
C4 Os2 C5 166.3(4)
C6 Os2 P2 97.6(3)
C4 Os2 P2 86.8(3)
C5 Os2 P2 92.1(3)
C6 Os2 Os3 147.9(3)
C4 Os2 Os3 90.7(3)
C5 Os2 Os3 77.1(3)
P2 Os2 Os3 112.93(7)
C6 Os2 Os1 93.2(3)
C4 Os2 Os1 79.4(3)
C5 Os2 Os1 99.3(3)
P2 Os2 Os1 163.88(7)
Os3 Os2 Os1 59.403(14)
C10 Os3 C8 174.2(4)
C10 Os3 C7 92.9(5)
C8 Os3 C7 91.6(5)
C10 Os3 C9 91.2(5)
C8 Os3 C9 91.6(5)
C7 Os3 C9 100.4(5)
C10 Os3 Os1 93.9(3)
C8 Os3 Os1 80.7(3)
C7 Os3 Os1 160.3(4)
C9 Os3 Os1 97.9(3)
C10 Os3 Os2 80.9(3)
C8 Os3 Os2 94.6(3)
C7 Os3 Os2 102.7(3)
C9 Os3 Os2 155.9(4)
Os1 Os3 Os2 60.345(14)
C11 P1 C23 101.2(4)
C11 P1 C17 99.0(4)
C23 P1 C17 102.9(4)
C11 P1 Os1 117.7(3)
C23 P1 Os1 119.8(4)
C17 P1 Os1 113.2(3)
C28 P2 C35 104.2(4)
C28 P2 C29 99.1(4)
C35 P2 C29 103.9(4)
C28 P2 Os2 112.8(3)
C35 P2 Os2 115.0(3)
C29 P2 Os2 119.7(3)
C24 S1 C25 104.6(6)
C26 S2 C27 101.5(5)
O1 C1 Os1 172.7(10)
O2 C2 Os1 176.5(10)
O3 C3 Os1 176.1(10)
O4 C4 Os2 174.7(10)
O5 C5 Os2 176.1(10)
O6 C6 Os2 175.3(10)
O7 C7 Os3 174.0(12)
O8 C8 Os3 175.5(10)
O9 C9 Os3 174.8(12)
O10 C10 Os3 170.5(9)
C12 C11 C16 120.0
C12 C11 P1 117.6(5)
C16 C11 P1 122.0(5)
C13 C12 C11 120.0
C13 C12 H12 120.0
C11 C12 H12 120.0
C14 C13 C12 120.0
C14 C13 H13 120.0
C12 C13 H13 120.0
C15 C14 C13 120.0
C15 C14 H14 120.0
C13 C14 H14 120.0
C14 C15 C16 120.0
C14 C15 H15 120.0
C16 C15 H15 120.0
C15 C16 C11 120.0
C15 C16 H16 120.0
C11 C16 H16 120.0
C18 C17 C22 120.0
C18 C17 P1 123.1(5)
C22 C17 P1 116.9(5)
C17 C18 C19 120.0
C17 C18 H18 120.0
C19 C18 H18 120.0
C20 C19 C18 120.0
C20 C19 H19 120.0
C18 C19 H19 120.0
C21 C20 C19 120.0
C21 C20 H20 120.0
C19 C20 H20 120.0
C20 C21 C22 120.0
C20 C21 H21 120.0
C22 C21 H21 120.0
C21 C22 C17 120.0
C21 C22 H22 120.0
C17 C22 H22 120.0
C24 C23 P1 119.2(7)
C24 C23 H23A 107.5
P1 C23 H23A 107.5
C24 C23 H23B 107.5
P1 C23 H23B 107.5
H23A C23 H23B 107.0
C23 C24 S1 116.8(8)
C23 C24 H24A 108.1
S1 C24 H24A 108.1
C23 C24 H24B 108.1
S1 C24 H24B 108.1
H24A C24 H24B 107.3
C26 C25 S1 115.2(8)
C26 C25 H25A 108.5
S1 C25 H25A 108.5
C26 C25 H25B 108.5
S1 C25 H25B 108.5
H25A C25 H25B 107.5
C25 C26 S2 115.6(8)
C25 C26 H26A 108.4
S2 C26 H26A 108.4
C25 C26 H26B 108.4
S2 C26 H26B 108.4
H26A C26 H26B 107.4
C28 C27 S2 117.2(8)
C28 C27 H27A 108.0
S2 C27 H27A 108.0
C28 C27 H27B 108.0
S2 C27 H27B 108.0
H27A C27 H27B 107.2
C27 C28 P2 115.5(8)
C27 C28 H28A 108.4
P2 C28 H28A 108.4
C27 C28 H28B 108.4
P2 C28 H28B 108.4
H28A C28 H28B 107.5
C30 C29 C34 120.0
C30 C29 P2 122.3(4)
C34 C29 P2 117.6(4)
C29 C30 C31 120.0
C29 C30 H30 120.0
C31 C30 H30 120.0
C32 C31 C30 120.0
C32 C31 H31 120.0
C30 C31 H31 120.0
C31 C32 C33 120.0
C31 C32 H32 120.0
C33 C32 H32 120.0
C34 C33 C32 120.0
C34 C33 H33 120.0
C32 C33 H33 120.0
C33 C34 C29 120.0
C33 C34 H34 120.0
C29 C34 H34 120.0
C36 C35 C40 120.0
C36 C35 P2 120.0(5)
C40 C35 P2 120.0(5)
C37 C36 C35 120.0
C37 C36 H36 120.0
C35 C36 H36 120.0
C36 C37 C38 120.0
C36 C37 H37 120.0
C38 C37 H37 120.0
C39 C38 C37 120.0
C39 C38 H38 120.0
C37 C38 H38 120.0
C40 C39 C38 120.0
C40 C39 H39 120.0
C38 C39 H39 120.0
C39 C40 C35 120.0
C39 C40 H40 120.0
C35 C40 H40 120.0
C41 Os4 C43 92.1(5)
C41 Os4 C42 100.5(5)
C43 Os4 C42 167.4(5)
C41 Os4 P3 98.6(4)
C43 Os4 P3 92.8(4)
C42 Os4 P3 85.4(3)
C41 Os4 Os5 91.6(4)
C43 Os4 Os5 101.4(4)
C42 Os4 Os5 78.3(3)
P3 Os4 Os5 162.15(7)
C41 Os4 Os6 145.1(4)
C43 Os4 Os6 76.5(4)
C42 Os4 Os6 92.8(3)
P3 Os4 Os6 114.57(7)
Os5 Os4 Os6 59.589(15)
C44 Os5 C46 93.9(4)
C44 Os5 C45 93.5(4)
C46 Os5 C45 171.4(4)
C44 Os5 P4 95.8(3)
C46 Os5 P4 90.2(4)
C45 Os5 P4 93.2(3)
C44 Os5 Os6 96.4(3)
C46 Os5 Os6 89.7(4)
C45 Os5 Os6 85.4(3)
P4 Os5 Os6 167.75(7)
C44 Os5 Os4 153.5(3)
C46 Os5 Os4 74.8(3)
C45 Os5 Os4 96.7(3)
P4 Os5 Os4 107.95(7)
Os6 Os5 Os4 60.268(15)
C48 Os6 C50 99.6(6)
C48 Os6 C49 88.8(6)
C50 Os6 C49 93.1(6)
C48 Os6 C47 91.1(6)
C50 Os6 C47 93.7(5)
C49 Os6 C47 173.1(6)
C48 Os6 Os5 168.4(5)
C50 Os6 Os5 90.0(4)
C49 Os6 Os5 84.2(3)
C47 Os6 Os5 94.7(3)
C48 Os6 Os4 111.3(5)
C50 Os6 Os4 148.3(4)
C49 Os6 Os4 94.2(4)
C47 Os6 Os4 79.4(3)
Os5 Os6 Os4 60.143(15)
C57 P3 C51 103.1(4)
C57 P3 C63 103.3(5)
C51 P3 C63 98.9(4)
C57 P3 Os4 116.9(3)
C51 P3 Os4 119.8(3)
C63 P3 Os4 112.2(3)
C69 P4 C75 102.4(4)
C69 P4 C68 101.6(4)
C75 P4 C68 100.0(4)
C69 P4 Os5 112.4(3)
C75 P4 Os5 118.1(3)
C68 P4 Os5 119.8(4)
C65 S3 C64 100.6(6)
C67 S4 C66 102.4(6)
O41 C41 Os4 178.5(11)
O42 C42 Os4 174.3(10)
O43 C43 Os4 174.5(11)
O44 C44 Os5 176.9(11)
O45 C45 Os5 177.2(10)
O46 C46 Os5 172.9(9)
O47 C47 Os6 173.5(10)
O48 C48 Os6 176.8(14)
O49 C49 Os6 172.5(13)
O50 C50 Os6 175.7(11)
C52 C51 C56 120.0
C52 C51 P3 117.9(5)
C56 C51 P3 121.6(5)
C53 C52 C51 120.0
C53 C52 H52 120.0
C51 C52 H52 120.0
C54 C53 C52 120.0
C54 C53 H53 120.0
C52 C53 H53 120.0
C53 C54 C55 120.0
C53 C54 H54 120.0
C55 C54 H54 120.0
C56 C55 C54 120.0
C56 C55 H55 120.0
C54 C55 H55 120.0
C55 C56 C51 120.0
C55 C56 H56 120.0
C51 C56 H56 120.0
C58 C57 C62 120.0
C58 C57 P3 120.5(6)
C62 C57 P3 119.5(6)
C59 C58 C57 120.0
C59 C58 H58 120.0
C57 C58 H58 120.0
C58 C59 C60 120.0
C58 C59 H59 120.0
C60 C59 H59 120.0
C61 C60 C59 120.0
C61 C60 H60 120.0
C59 C60 H60 120.0
C60 C61 C62 120.0
C60 C61 H61 120.0
C62 C61 H61 120.0
C61 C62 C57 120.0
C61 C62 H62 120.0
C57 C62 H62 120.0
C64 C63 P3 112.4(7)
C64 C63 H63A 109.1
P3 C63 H63A 109.1
C64 C63 H63B 109.1
P3 C63 H63B 109.1
H63A C63 H63B 107.8
C63 C64 S3 114.0(8)
C63 C64 H64A 108.8
S3 C64 H64A 108.8
C63 C64 H64B 108.8
S3 C64 H64B 108.8
H64A C64 H64B 107.7
C66 C65 S3 117.0(10)
C66 C65 H65A 108.0
S3 C65 H65A 108.0
C66 C65 H65B 108.0
S3 C65 H65B 108.0
H65A C65 H65B 107.3
C65 C66 S4 118.4(10)
C65 C66 H66A 107.7
S4 C66 H66A 107.7
C65 C66 H66B 107.7
S4 C66 H66B 107.7
H66A C66 H66B 107.1
C68 C67 S4 114.7(8)
C68 C67 H67A 108.6
S4 C67 H67A 108.6
C68 C67 H67B 108.6
S4 C67 H67B 108.6
H67A C67 H67B 107.6
C67 C68 P4 112.9(7)
C67 C68 H68A 109.0
P4 C68 H68A 109.0
C67 C68 H68B 109.0
P4 C68 H68B 109.0
H68A C68 H68B 107.8
C70 C69 C74 120.0
C70 C69 P4 123.1(5)
C74 C69 P4 116.8(5)
C71 C70 C69 120.0
C71 C70 H70 120.0
C69 C70 H70 120.0
C70 C71 C72 120.0
C70 C71 H71 120.0
C72 C71 H71 120.0
C71 C72 C73 120.0
C71 C72 H72 120.0
C73 C72 H72 120.0
C74 C73 C72 120.0
C74 C73 H73 120.0
C72 C73 H73 120.0
C73 C74 C69 120.0
C73 C74 H74 120.0
C69 C74 H74 120.0
C76 C75 C80 120.0
C76 C75 P4 118.0(5)
C80 C75 P4 121.5(5)
C77 C76 C75 120.0
C77 C76 H76 120.0
C75 C76 H76 120.0
C76 C77 C78 120.0
C76 C77 H77 120.0
C78 C77 H77 120.0
C77 C78 C79 120.0
C77 C78 H78 120.0
C79 C78 H78 120.0
C80 C79 C78 120.0
C80 C79 H79 120.0
C78 C79 H79 120.0
C79 C80 C75 120.0
C79 C80 H80 120.0
C75 C80 H80 120.0

loop_
_geom_bond_atom_site_label_1
_geom_bond_atom_site_label_2
_geom_bond_distance
Os1 C1 1.864(12)
Os1 C2 1.886(14)
Os1 C3 1.947(13)
Os1 P1 2.358(3)
Os1 Os3 2.8770(6)
Os1 Os2 2.9046(6)
Os2 C6 1.863(14)
Os2 C4 1.886(13)
Os2 C5 1.911(15)
Os2 P2 2.338(3)
Os2 Os3 2.9019(6)
Os3 C10 1.871(12)
Os3 C8 1.878(14)
Os3 C7 1.881(12)
Os3 C9 1.913(12)
P1 C11 1.821(6)
P1 C23 1.835(11)
P1 C17 1.841(6)
P2 C28 1.806(11)
P2 C35 1.814(6)
P2 C29 1.831(6)
S1 C24 1.776(10)
S1 C25 1.799(10)
S2 C26 1.797(11)
S2 C27 1.806(10)
C1 O1 1.152(13)
C2 O2 1.182(13)
C3 O3 1.134(13)
C4 O4 1.190(13)
C5 O5 1.180(14)
C6 O6 1.155(13)
C7 O7 1.152(12)
C8 O8 1.196(13)
C9 O9 1.117(12)
C10 O10 1.198(12)
C11 C12 1.3900
C11 C16 1.3900
C12 C13 1.3900
C12 H12 0.9300
C13 C14 1.3900
C13 H13 0.9300
C14 C15 1.3900
C14 H14 0.9300
C15 C16 1.3900
C15 H15 0.9300
C16 H16 0.9300
C17 C18 1.3900
C17 C22 1.3900
C18 C19 1.3900
C18 H18 0.9300
C19 C20 1.3900
C19 H19 0.9300
C20 C21 1.3900
C20 H20 0.9300
C21 C22 1.3900
C21 H21 0.9300
C22 H22 0.9300
C23 C24 1.493(13)
C23 H23A 0.9700
C23 H23B 0.9700
C24 H24A 0.9700
C24 H24B 0.9700
C25 C26 1.480(15)
C25 H25A 0.9700
C25 H25B 0.9700
C26 H26A 0.9700
C26 H26B 0.9700
C27 C28 1.492(14)
C27 H27A 0.9700
C27 H27B 0.9700
C28 H28A 0.9700
C28 H28B 0.9700
C29 C30 1.3900
C29 C34 1.3900
C30 C31 1.3900
C30 H30 0.9300
C31 C32 1.3900
C31 H31 0.9300
C32 C33 1.3900
C32 H32 0.9300
C33 C34 1.3900
C33 H33 0.9300
C34 H34 0.9300
C35 C36 1.3900
C35 C40 1.3900
C36 C37 1.3900
C36 H36 0.9300
C37 C38 1.3900
C37 H37 0.9300
C38 C39 1.3900
C38 H38 0.9300
C39 C40 1.3900
C39 H39 0.9300
C40 H40 0.9300
Os4 C41 1.868(12)
Os4 C43 1.925(13)
Os4 C42 1.946(12)
Os4 P3 2.336(3)
Os4 Os5 2.9051(6)
Os4 Os6 2.9087(6)
Os5 C44 1.868(12)
Os5 C46 1.914(11)
Os5 C45 1.987(11)
Os5 P4 2.361(3)
Os5 Os6 2.8889(6)
Os6 C48 1.900(16)
Os6 C50 1.917(16)
Os6 C49 1.927(12)
Os6 C47 1.956(12)
P3 C57 1.788(6)
P3 C51 1.839(6)
P3 C63 1.876(10)
P4 C69 1.830(6)
P4 C75 1.834(6)
P4 C68 1.855(10)
S3 C65 1.749(11)
S3 C64 1.821(10)
S4 C67 1.798(10)
S4 C66 1.806(11)
C41 O41 1.175(12)
C42 O42 1.120(12)
C43 O43 1.128(12)
C44 O44 1.133(12)
C45 O45 1.112(11)
C46 O46 1.149(11)
C47 O47 1.130(12)
C48 O48 1.136(16)
C49 O49 1.143(12)
C50 O50 1.145(15)
C51 C52 1.3900
C51 C56 1.3900
C52 C53 1.3900
C52 H52 0.9300
C53 C54 1.3900
C53 H53 0.9300
C54 C55 1.3900
C54 H54 0.9300
C55 C56 1.3900
C55 H55 0.9300
C56 H56 0.9300
C57 C58 1.3900
C57 C62 1.3900
C58 C59 1.3900
C58 H58 0.9300
C59 C60 1.3900
C59 H59 0.9300
C60 C61 1.3900
C60 H60 0.9300
C61 C62 1.3900
C61 H61 0.9300
C62 H62 0.9300
C63 C64 1.474(14)
C63 H63A 0.9700
C63 H63B 0.9700
C64 H64A 0.9700
C64 H64B 0.9700
C65 C66 1.448(16)
C65 H65A 0.9700
C65 H65B 0.9700
C66 H66A 0.9700
C66 H66B 0.9700
C67 C68 1.486(13)
C67 H67A 0.9700
C67 H67B 0.9700
C68 H68A 0.9700
C68 H68B 0.9700
C69 C70 1.3900
C69 C74 1.3900
C70 C71 1.3900
C70 H70 0.9300
C71 C72 1.3900
C71 H71 0.9300
C72 C73 1.3900
C72 H72 0.9300
C73 C74 1.3900
C73 H73 0.9300
C74 H74 0.9300
C75 C76 1.3900
C75 C80 1.3900
C76 C77 1.3900
C76 H76 0.9300
C77 C78 1.3900
C77 H77 0.9300
C78 C79 1.3900
C78 H78 0.9300
C79 C80 1.3900
C79 H79 0.9300
C80 H80 0.9300
